data_7040870
loop_
_publ_author_name
'Zhang, Lei'
'Chimamkpam, Theresa'
'Onet, Camelia I.'
'Zhu, Nianyong'
'Cl\'erac, Rodolphe'
'Schmitt, Wolfgang'

_publ_section_title
;
 Anion-directed supramolecular chemistry modulating the magnetic
 properties of nanoscopic Mn coordination clusters: from polynuclear
 high-spin complexes to SMMs.
;
_journal_issue 44
_journal_name_full 'Dalton transactions (Cambridge, England : 2003)'
_journal_page_first 17705
_journal_page_last 17713
_journal_paper_doi 10.1039/c6dt02642g
_journal_volume 45
_journal_year 2016
_chemical_formula_sum 'C76 H190 Cl2 Mn15 N4 O62 P12'
_chemical_formula_weight 3417.44
_chemical_name_systematic
;
 ?
;
_space_group_crystal_system monoclinic
_space_group_IT_number 14
_space_group_name_Hall '-P 2ybc'
_space_group_name_H-M_alt 'P 1 21/c 1'
_symmetry_space_group_name_Hall '-P 2ybc'
_symmetry_space_group_name_H-M 'P 1 21/c 1'
_atom_sites_solution_hydrogens mixed
_atom_sites_solution_primary direct
_atom_sites_solution_secondary difmap
_audit_creation_method SHELXL-2014/7
_audit_update_record
;
2016-10-05 deposited with the CCDC.
2016-10-11 downloaded from the CCDC.
;
_cell_angle_alpha 90
_cell_angle_beta 105.40(3)
_cell_angle_gamma 90
_cell_formula_units_Z 2
_cell_length_a 17.320(3)
_cell_length_b 15.550(3)
_cell_length_c 30.118(6)
_cell_measurement_reflns_used 8767
_cell_measurement_temperature 150(2)
_cell_measurement_theta_max 27.12
_cell_measurement_theta_min 2.25
_cell_volume 7820(3)
_computing_cell_refinement 'Bruker SMART'
_computing_data_collection 'Bruker SMART'
_computing_data_reduction 'Bruker SAINT'
_computing_molecular_graphics 'SHELXL-97 (Sheldrick, 1997)'
_computing_publication_material 'SHELXL-97 (Sheldrick, 1997)'
_computing_structure_refinement 'SHELXL-2014/7 (Sheldrick, 2014)'
_computing_structure_solution 'SHELXS-97 (Sheldrick, 1990)'
_diffrn_ambient_temperature 150(2)
_diffrn_measured_fraction_theta_full 1.000
_diffrn_measured_fraction_theta_max 0.992
_diffrn_measurement_device_type 'CCD area detector'
_diffrn_radiation_type MoK\a
_diffrn_radiation_wavelength 0.71073
_diffrn_reflns_av_R_equivalents 0.1038
_diffrn_reflns_av_unetI/netI 0.0797
_diffrn_reflns_Laue_measured_fraction_full 1.000
_diffrn_reflns_Laue_measured_fraction_max 0.992
_diffrn_reflns_limit_h_max 20
_diffrn_reflns_limit_h_min -20
_diffrn_reflns_limit_k_max 18
_diffrn_reflns_limit_k_min -18
_diffrn_reflns_limit_l_max 36
_diffrn_reflns_limit_l_min -36
_diffrn_reflns_number 84934
_diffrn_reflns_point_group_measured_fraction_full 1.000
_diffrn_reflns_point_group_measured_fraction_max 0.992
_diffrn_reflns_theta_full 25.242
_diffrn_reflns_theta_max 25.489
_diffrn_reflns_theta_min 1.596
_exptl_absorpt_coefficient_mu 1.398
_exptl_absorpt_correction_T_max 0.894
_exptl_absorpt_correction_T_min 0.818
_exptl_absorpt_correction_type multi-scan
_exptl_absorpt_process_details SADABS
_exptl_crystal_colour dark-brown
_exptl_crystal_density_diffrn 1.451
_exptl_crystal_density_method 'not measured'
_exptl_crystal_description block
_exptl_crystal_F_000 3517
_exptl_crystal_size_max 0.16
_exptl_crystal_size_mid 0.12
_exptl_crystal_size_min 0.08
_refine_diff_density_max 1.272
_refine_diff_density_min -0.886
_refine_diff_density_rms 0.118
_refine_ls_extinction_method none
_refine_ls_goodness_of_fit_ref 1.032
_refine_ls_hydrogen_treatment mixed
_refine_ls_matrix_type full
_refine_ls_number_parameters 718
_refine_ls_number_reflns 14423
_refine_ls_number_restraints 6
_refine_ls_restrained_S_all 1.033
_refine_ls_R_factor_all 0.0894
_refine_ls_R_factor_gt 0.0616
_refine_ls_shift/su_max 0.001
_refine_ls_shift/su_mean 0.000
_refine_ls_structure_factor_coef Fsqd
_refine_ls_weighting_details 'w=1/[\s^2^(Fo^2^)+(0.0764P)^2^+15.7829P] where P=(Fo^2^+2Fc^2^)/3'
_refine_ls_weighting_scheme calc
_refine_ls_wR_factor_gt 0.1459
_refine_ls_wR_factor_ref 0.1568
_reflns_Friedel_coverage 0.000
_reflns_number_gt 10586
_reflns_number_total 14423
_reflns_threshold_expression 'I > 2\s(I)'
_cod_data_source_file c6dt02642g2.cif
_cod_data_source_block VI
_cod_depositor_comments 'Adding full bibliography for 7040867--7040870.cif.'
_cod_database_code 7040870
_shelx_shelxl_version_number 2014/7
_shelx_space_group_comment
;
The symmetry employed for this shelxl refinement is uniquely defined
by the following loop, which should always be used as a source of
symmetry information in preference to the above space-group names.
They are only intended as comments.
;
_platon_squeeze_void_probe_radius 1.20

loop_
_space_group_symop_operation_xyz
'x, y, z'
'-x, y+1/2, -z+1/2'
'-x, -y, -z'
'x, -y-1/2, z-1/2'

loop_
_atom_site_label
_atom_site_type_symbol
_atom_site_fract_x
_atom_site_fract_y
_atom_site_fract_z
_atom_site_U_iso_or_equiv
_atom_site_adp_type
_atom_site_occupancy
_atom_site_site_symmetry_order
_atom_site_calc_flag
_atom_site_refinement_flags_posn
_atom_site_refinement_flags_adp
_atom_site_refinement_flags_occupancy
Mn1 Mn 0.5061(4) 0.5068(4) 0.49349(16) 0.0203(8) Uani 0.5 1 d . . P
Mn2 Mn 0.54467(5) 0.31444(5) 0.47938(3) 0.01461(18) Uani 1 1 d . . .
Mn3 Mn 0.36504(5) 0.36451(5) 0.45605(3) 0.01500(18) Uani 1 1 d . . .
Mn4 Mn 0.31415(5) 0.56251(5) 0.47541(3) 0.01509(18) Uani 1 1 d . . .
Mn5 Mn 0.58757(5) 0.36415(5) 0.59443(3) 0.01460(18) Uani 1 1 d . . .
Mn6 Mn 0.45912(5) 0.44161(5) 0.38359(3) 0.01486(18) Uani 1 1 d . . .
Mn7 Mn 0.27954(5) 0.40854(5) 0.52343(3) 0.01532(18) Uani 1 1 d . . .
Mn8 Mn 0.41666(5) 0.40873(5) 0.62376(3) 0.01614(19) Uani 1 1 d . . .
Cl1 Cl 0.30154(8) 0.48594(9) 0.39539(4) 0.0213(3) Uani 1 1 d . . .
C3 C 0.3263(4) 0.1691(4) 0.3214(2) 0.0404(17) Uani 1 1 d . . .
H3A H 0.3335 0.2162 0.3012 0.061 Uiso 1 1 calc R U .
H3B H 0.3134 0.1161 0.3033 0.061 Uiso 1 1 calc R U .
H3C H 0.2826 0.1833 0.3351 0.061 Uiso 1 1 calc R U .
C4 C 0.1008(6) 0.1899(5) 0.5438(4) 0.085(3) Uani 1 1 d . . .
H4A H 0.1339 0.1714 0.5739 0.127 Uiso 1 1 calc R U .
H4B H 0.0588 0.1471 0.5319 0.127 Uiso 1 1 calc R U .
H4C H 0.1343 0.1957 0.5224 0.127 Uiso 1 1 calc R U .
C24 C 0.5988(4) 0.4082(4) 0.2330(2) 0.0316(14) Uani 1 1 d . . .
H2A H 0.6411 0.4489 0.2400 0.038 Uiso 1 1 calc R U .
C25 C 0.5475(4) 0.4010(4) 0.2602(2) 0.0317(15) Uani 1 1 d . . .
H25A H 0.5548 0.4370 0.2865 0.038 Uiso 1 1 calc R U .
C26 C 0.7039(4) 0.0802(4) 0.5641(2) 0.0330(15) Uani 1 1 d . . .
H26A H 0.6613 0.0745 0.5354 0.049 Uiso 1 1 calc R U .
H26B H 0.7378 0.0288 0.5687 0.049 Uiso 1 1 calc R U .
H26C H 0.6800 0.0865 0.5900 0.049 Uiso 1 1 calc R U .
C29 C 0.3914(3) 0.1506(3) 0.55040(19) 0.0241(13) Uani 1 1 d . . .
C30 C 0.3295(4) 0.3864(4) 0.7046(2) 0.0378(16) Uani 1 1 d . . .
H30A H 0.2855 0.3552 0.7122 0.057 Uiso 1 1 calc R U .
H30B H 0.3801 0.3718 0.7270 0.057 Uiso 1 1 calc R U .
H30C H 0.3200 0.4484 0.7056 0.057 Uiso 1 1 calc R U .
C31 C 0.5877(4) 0.3539(4) 0.19403(19) 0.0263(13) Uani 1 1 d . . .
C32 C 0.4744(4) 0.2924(4) 0.2123(2) 0.0327(15) Uani 1 1 d . . .
H32A H 0.4316 0.2522 0.2046 0.039 Uiso 1 1 calc R U .
C33 C 0.3173(4) 0.1430(4) 0.5097(2) 0.0294(14) Uani 1 1 d . . .
H33A H 0.2742 0.1787 0.5153 0.044 Uiso 1 1 calc R U .
H33B H 0.3303 0.1627 0.4816 0.044 Uiso 1 1 calc R U .
H33C H 0.2999 0.0829 0.5060 0.044 Uiso 1 1 calc R U .
C34 C 0.7440(4) 0.3928(4) 0.3518(2) 0.0342(15) Uani 1 1 d . . .
H34A H 0.6951 0.3992 0.3267 0.051 Uiso 1 1 calc R U .
H34B H 0.7695 0.4491 0.3594 0.051 Uiso 1 1 calc R U .
H34C H 0.7810 0.3538 0.3422 0.051 Uiso 1 1 calc R U .
C36 C 0.3696(5) 0.1219(4) 0.5946(2) 0.050(2) Uani 1 1 d . . .
H36A H 0.4169 0.1266 0.6209 0.074 Uiso 1 1 calc R U .
H36B H 0.3269 0.1588 0.5997 0.074 Uiso 1 1 calc R U .
H36C H 0.3512 0.0621 0.5913 0.074 Uiso 1 1 calc R U .
C38 C 0.4579(4) 0.0948(4) 0.5411(3) 0.0458(19) Uani 1 1 d . . .
H38A H 0.5058 0.0992 0.5671 0.069 Uiso 1 1 calc R U .
H38B H 0.4400 0.0348 0.5373 0.069 Uiso 1 1 calc R U .
H38C H 0.4705 0.1145 0.5129 0.069 Uiso 1 1 calc R U .
C39 C 0.1976(4) 0.3071(4) 0.4385(2) 0.0343(15) Uani 1 1 d . . .
H39A H 0.1569 0.2939 0.4547 0.051 Uiso 1 1 calc R U .
H39B H 0.1785 0.3540 0.4165 0.051 Uiso 1 1 calc R U .
H39C H 0.2077 0.2560 0.4219 0.051 Uiso 1 1 calc R U .
C40 C 0.4031(4) 0.1564(3) 0.35928(19) 0.0239(13) Uani 1 1 d . . .
C41 C 0.7543(3) 0.1590(3) 0.56126(19) 0.0223(12) Uani 1 1 d . . .
C42 C 0.4851(4) 0.3424(4) 0.2505(2) 0.0321(15) Uani 1 1 d . . .
H42A H 0.4505 0.3373 0.2701 0.039 Uiso 1 1 calc R U .
C43 C 0.7988(4) 0.3458(4) 0.4334(2) 0.0293(14) Uani 1 1 d . . .
H43A H 0.7852 0.3222 0.4606 0.044 Uiso 1 1 calc R U .
H43B H 0.8358 0.3068 0.4239 0.044 Uiso 1 1 calc R U .
H43C H 0.8243 0.4021 0.4411 0.044 Uiso 1 1 calc R U .
C44 C 0.7229(3) 0.3558(4) 0.39432(19) 0.0230(12) Uani 1 1 d . . .
C45 C 0.3931(5) 0.0831(4) 0.3911(2) 0.0411(17) Uani 1 1 d . . .
H45A H 0.4430 0.0755 0.4154 0.062 Uiso 1 1 calc R U .
H45B H 0.3495 0.0970 0.4051 0.062 Uiso 1 1 calc R U .
H45C H 0.3803 0.0298 0.3733 0.062 Uiso 1 1 calc R U .
C46 C 0.7907(4) 0.1497(4) 0.5199(2) 0.0367(16) Uani 1 1 d . . .
H46A H 0.7476 0.1429 0.4916 0.055 Uiso 1 1 calc R U .
H46B H 0.8220 0.2012 0.5176 0.055 Uiso 1 1 calc R U .
H46C H 0.8256 0.0991 0.5244 0.055 Uiso 1 1 calc R U .
C47 C 0.1420(3) 0.5311(4) 0.4604(2) 0.0336(15) Uani 1 1 d . . .
H47A H 0.1059 0.4937 0.4717 0.050 Uiso 1 1 calc R U .
H47B H 0.1310 0.5913 0.4661 0.050 Uiso 1 1 calc R U .
H47C H 0.1336 0.5221 0.4272 0.050 Uiso 1 1 calc R U .
C48 C 0.3470(3) 0.5875(4) 0.25153(17) 0.0222(12) Uani 1 1 d . . .
C49 C 0.3354(4) 0.6819(4) 0.2375(2) 0.0386(17) Uani 1 1 d . . .
H49A H 0.3109 0.7124 0.2588 0.058 Uiso 1 1 calc R U .
H49B H 0.3874 0.7078 0.2386 0.058 Uiso 1 1 calc R U .
H49C H 0.3003 0.6861 0.2062 0.058 Uiso 1 1 calc R U .
C50 C 0.4721(4) 0.1347(4) 0.3381(2) 0.0397(17) Uani 1 1 d . . .
H50A H 0.5215 0.1265 0.3627 0.060 Uiso 1 1 calc R U .
H50B H 0.4594 0.0817 0.3199 0.060 Uiso 1 1 calc R U .
H50C H 0.4793 0.1819 0.3180 0.060 Uiso 1 1 calc R U .
C51 C 0.6813(4) 0.2680(4) 0.3829(2) 0.0360(15) Uani 1 1 d . . .
H51A H 0.6325 0.2749 0.3577 0.054 Uiso 1 1 calc R U .
H51B H 0.7175 0.2278 0.3735 0.054 Uiso 1 1 calc R U .
H51C H 0.6673 0.2456 0.4102 0.054 Uiso 1 1 calc R U .
C52 C 0.8207(4) 0.1695(4) 0.6052(2) 0.0338(15) Uani 1 1 d . . .
H52A H 0.8525 0.2206 0.6027 0.051 Uiso 1 1 calc R U .
H52B H 0.7975 0.1763 0.6313 0.051 Uiso 1 1 calc R U .
H52C H 0.8552 0.1186 0.6100 0.051 Uiso 1 1 calc R U .
C54 C 0.0080(4) 0.2709(6) 0.5819(3) 0.064(2) Uani 1 1 d . . .
H54A H 0.0402 0.2526 0.6123 0.096 Uiso 1 1 calc R U .
H54B H -0.0159 0.3272 0.5845 0.096 Uiso 1 1 calc R U .
H54C H -0.0346 0.2288 0.5700 0.096 Uiso 1 1 calc R U .
C55 C 0.3851(4) 0.5415(4) 0.2179(2) 0.0382(16) Uani 1 1 d . . .
H55A H 0.3930 0.4807 0.2265 0.057 Uiso 1 1 calc R U .
H55B H 0.3499 0.5463 0.1866 0.057 Uiso 1 1 calc R U .
H55C H 0.4370 0.5679 0.2191 0.057 Uiso 1 1 calc R U .
C58 C 0.0101(4) 0.3064(7) 0.5015(3) 0.066(3) Uani 1 1 d . . .
H58A H 0.0435 0.3109 0.4800 0.099 Uiso 1 1 calc R U .
H58B H -0.0325 0.2641 0.4900 0.099 Uiso 1 1 calc R U .
H58C H -0.0139 0.3625 0.5045 0.099 Uiso 1 1 calc R U .
C63 C 0.2666(4) 0.5465(5) 0.2507(2) 0.0400(17) Uani 1 1 d . . .
H63A H 0.2747 0.4859 0.2598 0.060 Uiso 1 1 calc R U .
H63B H 0.2426 0.5768 0.2723 0.060 Uiso 1 1 calc R U .
H63C H 0.2307 0.5504 0.2196 0.060 Uiso 1 1 calc R U .
C67 C 0.0617(4) 0.2776(5) 0.5487(3) 0.0467(19) Uani 1 1 d . . .
N1 N 0.6359(3) 0.3543(3) 0.16628(17) 0.0330(13) Uani 1 1 d . . .
H1A H 0.6265 0.3197 0.1423 0.040 Uiso 1 1 calc R U .
H1B H 0.6773 0.3893 0.1718 0.040 Uiso 1 1 calc R U .
N2 N 0.5249(3) 0.3003(3) 0.18523(16) 0.0284(12) Uani 1 1 d . . .
H24A H 0.5160 0.2683 0.1603 0.034 Uiso 1 1 calc R U .
O1 O 0.4675(2) 0.4011(2) 0.44794(11) 0.0134(7) Uani 1 1 d . . .
O2 O 0.5840(2) 0.3934(2) 0.53034(11) 0.0137(7) Uani 1 1 d . . .
O3 O 0.3619(2) 0.3202(2) 0.56740(12) 0.0190(8) Uani 1 1 d . . .
O4 O 0.3651(2) 0.4545(2) 0.49968(11) 0.0150(8) Uani 1 1 d . . .
O5 O 0.4872(2) 0.5513(2) 0.40667(11) 0.0154(8) Uani 1 1 d . . .
O6 O 0.2695(2) 0.3326(2) 0.47078(12) 0.0211(8) Uani 1 1 d . . .
O7 O 0.6216(2) 0.2322(2) 0.50932(12) 0.0187(8) Uani 1 1 d . . .
O8 O 0.5046(2) 0.2369(2) 0.42998(12) 0.0193(8) Uani 1 1 d . . .
O9 O 0.4117(2) 0.4822(2) 0.32240(11) 0.0185(8) Uani 1 1 d . . .
O10 O 0.6372(2) 0.3871(2) 0.45505(12) 0.0159(8) Uani 1 1 d . . .
O11 O 0.2219(2) 0.5115(2) 0.48343(13) 0.0205(8) Uani 1 1 d . . .
O12 O 0.3335(2) 0.3626(3) 0.65949(13) 0.0272(9) Uani 1 1 d . . .
O13 O 0.4427(2) 0.2885(2) 0.51060(11) 0.0162(8) Uani 1 1 d . . .
O14 O 0.3562(2) 0.2722(2) 0.41328(12) 0.0208(8) Uani 1 1 d . . .
O15 O 0.4358(2) 0.3268(2) 0.36059(12) 0.0207(8) Uani 1 1 d . . .
O16 O 0.1868(2) 0.3613(2) 0.53532(13) 0.0256(9) Uani 1 1 d . . .
O17 O 0.7394(2) 0.3308(2) 0.54378(12) 0.0202(8) Uani 1 1 d . . .
O18 O 0.6915(2) 0.5170(2) 0.42212(12) 0.0202(8) Uani 1 1 d . . .
O19 O 0.5007(2) 0.2684(2) 0.59624(12) 0.0208(8) Uani 1 1 d . . .
O20 O 0.4971(2) 0.6083(2) 0.31248(12) 0.0204(8) Uani 1 1 d . . .
O21 O 0.3742(2) 0.6350(2) 0.33981(11) 0.0188(8) Uani 1 1 d . . .
O22 O 0.6609(2) 0.2694(2) 0.59481(12) 0.0193(8) Uani 1 1 d . . .
O23 O 0.5782(2) 0.4390(2) 0.37361(12) 0.0210(8) Uani 1 1 d . . .
O27 O 0.0953(3) 0.4440(3) 0.5693(2) 0.0603(15) Uani 1 1 d . . .
O37 O 0.1855(3) 0.3308(4) 0.61742(16) 0.0615(16) Uani 1 1 d . . .
P1 P 0.42671(9) 0.25350(9) 0.39246(5) 0.0172(3) Uani 1 1 d . . .
P2 P 0.65415(8) 0.42582(9) 0.41240(5) 0.0169(3) Uani 1 1 d . . .
P3 P 0.42570(8) 0.26161(8) 0.55611(4) 0.0159(3) Uani 1 1 d . . .
P4 P 0.41291(8) 0.57814(9) 0.30940(4) 0.0173(3) Uani 1 1 d . . .
P5 P 0.69054(8) 0.25267(9) 0.55170(5) 0.0171(3) Uani 1 1 d . . .
P6 P 0.13844(10) 0.35625(12) 0.57021(6) 0.0340(4) Uani 1 1 d . . .
O1W O 0.7759(4) 0.4534(4) 0.2096(2) 0.0835(19) Uiso 1 1 d D . .
O2W O 0.1744(7) 0.2796(7) 0.1803(4) 0.159(4) Uiso 1 1 d D . .
C2W C 0.2400(9) 0.3384(10) 0.1875(5) 0.133(5) Uiso 1 1 d D . .
O3W O 0.0437(7) 0.4964(8) 0.6392(4) 0.173(4) Uiso 1 1 d D . .
O4W O 0.1981(7) 0.6719(8) 0.3228(4) 0.177(4) Uiso 1 1 d D . .
O5W O 0.8746(8) 0.5737(9) 0.1900(5) 0.196(5) Uiso 1 1 d D . .
C3W C 0.0820(14) 0.4452(15) 0.6792(7) 0.234(10) Uiso 1 1 d D . .
C4W C 0.1379(10) 0.6196(11) 0.3357(6) 0.154(6) Uiso 1 1 d D . .
C5W C 0.876(2) 0.591(2) 0.1407(8) 0.324(16) Uiso 1 1 d D . .
C1W C 0.8210(13) 0.3931(13) 0.2393(7) 0.215(9) Uiso 1 1 d D . .
O6W O 0.1507(15) 0.3607(16) 0.3105(9) 0.355(10) Uiso 1 1 d D . .
C6W C 0.2314(18) 0.348(2) 0.3074(13) 0.355(10) Uiso 1 1 d D . .
H12 H 0.284(4) 0.346(4) 0.641(2) 0.024(16) Uiso 1 1 d . . .

loop_
_atom_site_aniso_label
_atom_site_aniso_U_11
_atom_site_aniso_U_22
_atom_site_aniso_U_33
_atom_site_aniso_U_23
_atom_site_aniso_U_13
_atom_site_aniso_U_12
Mn1 0.0237(18) 0.0135(18) 0.022(3) -0.0048(16) 0.0025(14) 0.0015(12)
Mn2 0.0228(4) 0.0107(4) 0.0117(4) -0.0003(3) 0.0071(3) 0.0001(3)
Mn3 0.0214(4) 0.0127(4) 0.0130(4) -0.0012(3) 0.0081(3) -0.0032(3)
Mn4 0.0200(4) 0.0124(4) 0.0145(4) 0.0018(3) 0.0074(3) -0.0006(3)
Mn5 0.0222(4) 0.0127(4) 0.0104(4) 0.0016(3) 0.0070(3) 0.0003(3)
Mn6 0.0243(4) 0.0122(4) 0.0095(4) -0.0003(3) 0.0071(3) -0.0024(3)
Mn7 0.0205(4) 0.0143(4) 0.0133(4) 0.0008(3) 0.0082(3) -0.0024(3)
Mn8 0.0237(4) 0.0153(4) 0.0111(4) 0.0015(3) 0.0075(3) -0.0025(3)
Cl1 0.0280(7) 0.0229(7) 0.0134(6) 0.0017(5) 0.0064(5) -0.0021(6)
C3 0.050(4) 0.039(4) 0.029(4) -0.023(3) 0.004(3) -0.012(3)
C4 0.084(7) 0.041(5) 0.132(10) -0.010(5) 0.034(7) -0.006(5)
C24 0.048(4) 0.021(3) 0.023(3) -0.007(3) 0.005(3) 0.000(3)
C25 0.052(4) 0.026(3) 0.018(3) -0.003(3) 0.012(3) 0.011(3)
C26 0.046(4) 0.017(3) 0.043(4) 0.006(3) 0.023(3) 0.006(3)
C29 0.033(3) 0.017(3) 0.025(3) 0.006(2) 0.013(3) -0.008(2)
C30 0.050(4) 0.047(4) 0.021(3) -0.005(3) 0.018(3) -0.003(3)
C31 0.040(4) 0.022(3) 0.016(3) 0.000(2) 0.006(3) 0.007(3)
C32 0.037(4) 0.020(3) 0.045(4) -0.010(3) 0.017(3) -0.002(3)
C33 0.037(4) 0.021(3) 0.028(3) -0.003(3) 0.005(3) -0.014(3)
C34 0.039(4) 0.043(4) 0.027(3) 0.006(3) 0.020(3) 0.011(3)
C36 0.082(6) 0.036(4) 0.030(4) 0.003(3) 0.014(4) -0.035(4)
C38 0.046(4) 0.016(3) 0.073(5) 0.003(3) 0.011(4) 0.010(3)
C39 0.029(3) 0.041(4) 0.030(4) -0.001(3) 0.003(3) -0.011(3)
C40 0.041(4) 0.016(3) 0.017(3) -0.005(2) 0.011(3) -0.010(3)
C41 0.026(3) 0.021(3) 0.022(3) 0.002(2) 0.008(2) 0.006(2)
C42 0.039(4) 0.028(3) 0.032(4) -0.002(3) 0.016(3) 0.004(3)
C43 0.035(4) 0.032(3) 0.025(3) 0.001(3) 0.014(3) 0.009(3)
C44 0.024(3) 0.028(3) 0.017(3) -0.002(2) 0.007(2) 0.004(2)
C45 0.078(5) 0.020(3) 0.031(4) -0.004(3) 0.026(4) -0.013(3)
C46 0.049(4) 0.032(4) 0.039(4) 0.009(3) 0.028(3) 0.016(3)
C47 0.026(3) 0.034(4) 0.039(4) 0.008(3) 0.004(3) -0.003(3)
C48 0.031(3) 0.026(3) 0.008(3) 0.003(2) 0.003(2) -0.002(2)
C49 0.064(5) 0.029(4) 0.014(3) 0.009(3) -0.005(3) 0.006(3)
C50 0.050(4) 0.028(4) 0.053(4) -0.020(3) 0.034(4) -0.004(3)
C51 0.046(4) 0.028(3) 0.036(4) -0.011(3) 0.014(3) 0.006(3)
C52 0.036(4) 0.028(3) 0.037(4) 0.011(3) 0.009(3) 0.011(3)
C54 0.038(4) 0.088(6) 0.075(6) 0.020(5) 0.030(4) -0.026(4)
C55 0.049(4) 0.048(4) 0.017(3) -0.002(3) 0.008(3) 0.011(3)
C58 0.037(4) 0.111(8) 0.052(5) -0.004(5) 0.017(4) -0.015(5)
C63 0.034(4) 0.054(5) 0.027(4) 0.001(3) 0.000(3) -0.014(3)
C67 0.032(4) 0.058(5) 0.056(5) 0.010(4) 0.021(3) -0.006(3)
N1 0.057(4) 0.024(3) 0.024(3) -0.012(2) 0.021(3) -0.007(2)
N2 0.043(3) 0.019(3) 0.021(3) -0.006(2) 0.005(2) 0.006(2)
O1 0.0177(18) 0.0112(18) 0.0121(17) -0.0005(14) 0.0052(14) -0.0011(14)
O2 0.0180(18) 0.0132(18) 0.0105(17) -0.0030(14) 0.0051(14) -0.0038(14)
O3 0.024(2) 0.018(2) 0.0185(19) 0.0002(15) 0.0136(16) -0.0039(16)
O4 0.0210(19) 0.0126(18) 0.0121(18) 0.0012(14) 0.0058(15) -0.0028(15)
O5 0.025(2) 0.0146(18) 0.0087(17) 0.0007(14) 0.0083(15) -0.0004(15)
O6 0.026(2) 0.020(2) 0.020(2) -0.0037(16) 0.0111(17) -0.0064(16)
O7 0.028(2) 0.0128(18) 0.0160(19) 0.0020(15) 0.0079(16) 0.0028(16)
O8 0.029(2) 0.0113(18) 0.0183(19) -0.0017(15) 0.0076(16) -0.0007(16)
O9 0.033(2) 0.0128(19) 0.0114(18) 0.0028(14) 0.0091(16) -0.0004(16)
O10 0.0235(19) 0.0100(18) 0.0180(19) 0.0007(14) 0.0122(16) 0.0015(15)
O11 0.0188(19) 0.018(2) 0.025(2) 0.0039(16) 0.0074(16) 0.0016(15)
O12 0.027(2) 0.041(3) 0.014(2) 0.0006(18) 0.0062(18) -0.0127(19)
O13 0.027(2) 0.0126(18) 0.0114(18) 0.0001(14) 0.0083(15) 0.0005(15)
O14 0.028(2) 0.0153(19) 0.020(2) -0.0074(15) 0.0079(17) -0.0057(16)
O15 0.041(2) 0.0127(19) 0.0111(18) -0.0026(14) 0.0115(17) -0.0043(17)
O16 0.029(2) 0.029(2) 0.024(2) -0.0007(17) 0.0153(18) -0.0088(18)
O17 0.025(2) 0.0157(19) 0.020(2) 0.0033(15) 0.0068(16) 0.0026(16)
O18 0.031(2) 0.018(2) 0.0161(19) 0.0012(15) 0.0139(17) -0.0016(16)
O19 0.028(2) 0.018(2) 0.0169(19) 0.0054(15) 0.0078(16) -0.0079(16)
O20 0.027(2) 0.023(2) 0.0114(18) 0.0055(15) 0.0051(16) -0.0039(16)
O21 0.029(2) 0.0181(19) 0.0098(18) 0.0003(15) 0.0061(16) 0.0009(16)
O22 0.032(2) 0.0116(18) 0.0179(19) 0.0024(15) 0.0119(16) 0.0045(16)
O23 0.025(2) 0.025(2) 0.0151(19) 0.0010(16) 0.0101(16) 0.0039(17)
O27 0.069(4) 0.044(3) 0.078(4) -0.007(3) 0.036(3) 0.007(3)
O37 0.045(3) 0.111(5) 0.028(3) 0.022(3) 0.007(2) -0.030(3)
P1 0.0285(8) 0.0128(7) 0.0122(7) -0.0018(5) 0.0087(6) -0.0018(6)
P2 0.0248(7) 0.0158(7) 0.0137(7) 0.0016(5) 0.0113(6) 0.0023(6)
P3 0.0237(7) 0.0126(7) 0.0130(7) 0.0009(5) 0.0078(6) -0.0031(6)
P4 0.0265(8) 0.0163(7) 0.0102(7) 0.0018(5) 0.0069(6) -0.0024(6)
P5 0.0236(7) 0.0134(7) 0.0161(7) 0.0040(5) 0.0084(6) 0.0031(6)
P6 0.0312(9) 0.0462(11) 0.0281(9) 0.0053(8) 0.0139(7) -0.0067(8)

loop_
_atom_type_symbol
_atom_type_description
_atom_type_scat_dispersion_real
_atom_type_scat_dispersion_imag
_atom_type_scat_source
C C 0.0030 0.0020 'International Tables Vol C Tables 4.2.6.8 and 6.1.1.4'
H H 0.0000 0.0000 'International Tables Vol C Tables 4.2.6.8 and 6.1.1.4'
Cl Cl 0.1480 0.1590 'International Tables Vol C Tables 4.2.6.8 and 6.1.1.4'
Mn Mn 0.3370 0.7280 'International Tables Vol C Tables 4.2.6.8 and 6.1.1.4'
N N 0.0060 0.0030 'International Tables Vol C Tables 4.2.6.8 and 6.1.1.4'
O O 0.0110 0.0060 'International Tables Vol C Tables 4.2.6.8 and 6.1.1.4'
P P 0.1020 0.0940 'International Tables Vol C Tables 4.2.6.8 and 6.1.1.4'

loop_
_geom_angle_atom_site_label_1
_geom_angle_atom_site_label_2
_geom_angle_atom_site_label_3
_geom_angle
_geom_angle_site_symmetry_1
_geom_angle_site_symmetry_3
Mn1 Mn1 O1 93.0(14) 3_666 .
Mn1 Mn1 O2 97.8(14) 3_666 3_666
O1 Mn1 O2 105.2(3) . 3_666
Mn1 Mn1 O1 73.1(13) 3_666 3_666
O1 Mn1 O1 166.10(14) . 3_666
O2 Mn1 O1 77.3(2) 3_666 3_666
Mn1 Mn1 O4 127.4(15) 3_666 3_666
O1 Mn1 O4 113.3(3) . 3_666
O2 Mn1 O4 116.2(2) 3_666 3_666
O1 Mn1 O4 76.5(2) 3_666 3_666
Mn1 Mn1 O2 69.0(13) 3_666 .
O1 Mn1 O2 76.4(2) . .
O2 Mn1 O2 166.77(15) 3_666 .
O1 Mn1 O2 98.0(2) 3_666 .
O4 Mn1 O2 74.0(2) 3_666 .
Mn1 Mn1 Mn3 105.6(14) 3_666 3_666
O1 Mn1 Mn3 151.7(2) . 3_666
O2 Mn1 Mn3 93.5(2) 3_666 3_666
O1 Mn1 Mn3 38.83(13) 3_666 3_666
O4 Mn1 Mn3 38.39(13) 3_666 3_666
O2 Mn1 Mn3 90.2(2) . 3_666
Mn1 Mn1 Mn2 88.0(14) 3_666 3_666
O1 Mn1 Mn2 143.3(3) . 3_666
O2 Mn1 Mn2 38.60(13) 3_666 3_666
O1 Mn1 Mn2 39.06(13) 3_666 3_666
O4 Mn1 Mn2 94.6(2) 3_666 3_666
O2 Mn1 Mn2 136.7(2) . 3_666
Mn3 Mn1 Mn2 60.33(12) 3_666 3_666
Mn1 Mn1 Mn2 82.1(13) 3_666 .
O1 Mn1 Mn2 38.22(14) . .
O2 Mn1 Mn2 142.9(3) 3_666 .
O1 Mn1 Mn2 136.0(2) 3_666 .
O4 Mn1 Mn2 91.5(2) 3_666 .
O2 Mn1 Mn2 38.43(13) . .
Mn3 Mn1 Mn2 122.5(2) 3_666 .
Mn2 Mn1 Mn2 170.13(9) 3_666 .
Mn1 Mn1 Mn4 101.2(14) 3_666 3_666
O1 Mn1 Mn4 92.5(2) . 3_666
O2 Mn1 Mn4 153.3(2) 3_666 3_666
O1 Mn1 Mn4 90.3(2) 3_666 3_666
O4 Mn1 Mn4 37.14(13) 3_666 3_666
O2 Mn1 Mn4 37.20(13) . 3_666
Mn3 Mn1 Mn4 63.38(12) 3_666 3_666
Mn2 Mn1 Mn4 123.4(2) 3_666 3_666
Mn2 Mn1 Mn4 59.23(12) . 3_666
Mn1 Mn1 Mn3 65.4(13) 3_666 .
O1 Mn1 Mn3 34.71(12) . .
O2 Mn1 Mn3 88.0(2) 3_666 .
O1 Mn1 Mn3 133.44(17) 3_666 .
O4 Mn1 Mn3 147.0(3) 3_666 .
O2 Mn1 Mn3 86.40(18) . .
Mn3 Mn1 Mn3 170.92(11) 3_666 .
Mn2 Mn1 Mn3 117.48(19) 3_666 .
Mn2 Mn1 Mn3 58.07(11) . .
Mn4 Mn1 Mn3 117.04(19) 3_666 .
O7 Mn2 O8 90.48(16) . .
O7 Mn2 O2 89.79(15) . .
O8 Mn2 O2 178.98(15) . .
O7 Mn2 O1 178.45(15) . .
O8 Mn2 O1 89.86(15) . .
O2 Mn2 O1 89.91(14) . .
O7 Mn2 O10 91.29(14) . .
O8 Mn2 O10 102.04(14) . .
O2 Mn2 O10 78.95(13) . .
O1 Mn2 O10 87.15(13) . .
O7 Mn2 O13 102.19(14) . .
O8 Mn2 O13 92.86(14) . .
O2 Mn2 O13 86.12(13) . .
O1 Mn2 O13 79.31(13) . .
O10 Mn2 O13 159.85(13) . .
O7 Mn2 Mn1 134.06(16) . 3_666
O8 Mn2 Mn1 135.12(16) . 3_666
O2 Mn2 Mn1 44.52(15) . 3_666
O1 Mn2 Mn1 45.79(15) . 3_666
O10 Mn2 Mn1 84.91(11) . 3_666
O13 Mn2 Mn1 74.95(11) . 3_666
O7 Mn2 Mn3 144.48(11) . .
O8 Mn2 Mn3 81.14(11) . .
O2 Mn2 Mn3 98.08(11) . .
O1 Mn2 Mn3 37.07(10) . .
O10 Mn2 Mn3 124.18(9) . .
O13 Mn2 Mn3 44.53(9) . .
Mn1 Mn2 Mn3 59.70(12) 3_666 .
O7 Mn2 Mn1 137.08(16) . .
O8 Mn2 Mn1 132.02(16) . .
O2 Mn2 Mn1 47.84(15) . .
O1 Mn2 Mn1 42.42(15) . .
O10 Mn2 Mn1 76.03(11) . .
O13 Mn2 Mn1 83.93(11) . .
Mn1 Mn2 Mn1 9.87(9) 3_666 .
Mn3 Mn2 Mn1 63.36(11) . .
O7 Mn2 Mn4 80.56(11) . 3_666
O8 Mn2 Mn4 144.41(11) . 3_666
O2 Mn2 Mn4 36.61(10) . 3_666
O1 Mn2 Mn4 98.31(10) . 3_666
O10 Mn2 Mn4 44.48(9) . 3_666
O13 Mn2 Mn4 122.66(9) . 3_666
Mn1 Mn2 Mn4 65.02(12) 3_666 3_666
Mn3 Mn2 Mn4 124.61(3) . 3_666
Mn1 Mn2 Mn4 61.55(12) . 3_666
O6 Mn3 O14 92.47(16) . .
O6 Mn3 O4 82.66(15) . .
O14 Mn3 O4 175.10(15) . .
O6 Mn3 O1 173.71(15) . .
O14 Mn3 O1 92.69(15) . .
O4 Mn3 O1 92.20(14) . .
O6 Mn3 O13 94.85(15) . .
O14 Mn3 O13 91.37(15) . .
O4 Mn3 O13 89.49(14) . .
O1 Mn3 O13 81.43(14) . .
O6 Mn3 Cl1 96.88(12) . .
O14 Mn3 Cl1 97.25(12) . .
O4 Mn3 Cl1 82.95(11) . .
O1 Mn3 Cl1 86.03(11) . .
O13 Mn3 Cl1 165.10(10) . .
O6 Mn3 Mn7 41.80(11) . .
O14 Mn3 Mn7 133.44(11) . .
O4 Mn3 Mn7 41.84(10) . .
O1 Mn3 Mn7 132.43(10) . .
O13 Mn3 Mn7 85.86(9) . .
Cl1 Mn3 Mn7 96.82(4) . .
O6 Mn3 Mn1 128.28(13) . 3_666
O14 Mn3 Mn1 137.67(15) . 3_666
O4 Mn3 Mn1 47.17(14) . 3_666
O1 Mn3 Mn1 45.95(13) . 3_666
O13 Mn3 Mn1 76.03(14) . 3_666
Cl1 Mn3 Mn1 89.48(11) . 3_666
Mn7 Mn3 Mn1 86.51(8) . 3_666
O6 Mn3 Mn2 140.28(12) . .
O14 Mn3 Mn2 81.93(12) . .
O4 Mn3 Mn2 102.10(11) . .
O1 Mn3 Mn2 37.41(10) . .
O13 Mn3 Mn2 46.40(9) . .
Cl1 Mn3 Mn2 122.81(4) . .
Mn7 Mn3 Mn2 124.73(4) . .
Mn1 Mn3 Mn2 59.97(12) 3_666 .
O6 Mn3 Mn1 135.89(14) . .
O14 Mn3 Mn1 131.38(14) . .
O4 Mn3 Mn1 53.52(13) . .
O1 Mn3 Mn1 38.72(13) . .
O13 Mn3 Mn1 81.44(14) . .
Cl1 Mn3 Mn1 83.75(11) . .
Mn7 Mn3 Mn1 94.17(8) . .
Mn1 Mn3 Mn1 9.08(11) 3_666 .
Mn2 Mn3 Mn1 58.57(12) . .
O6 Mn3 Mn6 150.87(12) . .
O14 Mn3 Mn6 77.89(11) . .
O4 Mn3 Mn6 106.20(10) . .
O1 Mn3 Mn6 34.49(10) . .
O13 Mn3 Mn6 112.61(9) . .
Cl1 Mn3 Mn6 57.99(4) . .
Mn7 Mn3 Mn6 144.86(4) . .
Mn1 Mn3 Mn6 70.59(6) 3_666 .
Mn2 Mn3 Mn6 66.20(3) . .
Mn1 Mn3 Mn6 61.56(6) . .
O6 Mn3 Mn4 84.94(11) . .
O14 Mn3 Mn4 147.67(12) . .
O4 Mn3 Mn4 31.74(10) . .
O1 Mn3 Mn4 92.60(10) . .
O13 Mn3 Mn4 120.96(9) . .
Cl1 Mn3 Mn4 51.39(4) . .
Mn7 Mn3 Mn4 56.25(2) . .
Mn1 Mn3 Mn4 59.93(12) 3_666 .
Mn2 Mn3 Mn4 119.57(3) . .
Mn1 Mn3 Mn4 61.12(11) . .
Mn6 Mn3 Mn4 88.84(3) . .
O11 Mn4 O17 92.60(16) . 3_666
O11 Mn4 O2 174.73(15) . 3_666
O17 Mn4 O2 92.61(15) 3_666 3_666
O11 Mn4 O4 84.41(15) . .
O17 Mn4 O4 175.00(15) 3_666 .
O2 Mn4 O4 90.34(14) 3_666 .
O11 Mn4 O10 98.89(15) . 3_666
O17 Mn4 O10 90.61(14) 3_666 3_666
O2 Mn4 O10 80.26(13) 3_666 3_666
O4 Mn4 O10 85.90(13) . 3_666
O11 Mn4 Cl1 93.47(12) . .
O17 Mn4 Cl1 101.49(12) 3_666 .
O2 Mn4 Cl1 86.26(10) 3_666 .
O4 Mn4 Cl1 82.73(11) . .
O10 Mn4 Cl1 162.30(10) 3_666 .
O11 Mn4 Mn7 45.00(11) . .
O17 Mn4 Mn7 135.15(11) 3_666 .
O2 Mn4 Mn7 129.77(11) 3_666 .
O4 Mn4 Mn7 40.91(10) . .
O10 Mn4 Mn7 84.13(9) 3_666 .
Cl1 Mn4 Mn7 95.93(4) . .
O11 Mn4 Mn2 143.86(12) . 3_666
O17 Mn4 Mn2 81.98(11) 3_666 3_666
O2 Mn4 Mn2 36.60(10) 3_666 3_666
O4 Mn4 Mn2 98.08(11) . 3_666
O10 Mn4 Mn2 45.85(9) 3_666 3_666
Cl1 Mn4 Mn2 122.65(4) . 3_666
Mn7 Mn4 Mn2 121.57(4) . 3_666
O11 Mn4 Mn1 128.61(13) . 3_666
O17 Mn4 Mn1 137.55(14) 3_666 3_666
O2 Mn4 Mn1 46.13(12) 3_666 3_666
O4 Mn4 Mn1 44.68(13) . 3_666
O10 Mn4 Mn1 75.05(14) 3_666 3_666
Cl1 Mn4 Mn1 87.34(11) . 3_666
Mn7 Mn4 Mn1 83.76(7) . 3_666
Mn2 Mn4 Mn1 59.21(11) 3_666 3_666
O11 Mn4 Mn5 148.50(12) . 3_666
O17 Mn4 Mn5 78.16(11) 3_666 3_666
O2 Mn4 Mn5 34.20(10) 3_666 3_666
O4 Mn4 Mn5 106.44(10) . 3_666
O10 Mn4 Mn5 111.12(9) 3_666 3_666
Cl1 Mn4 Mn5 59.87(4) . 3_666
Mn7 Mn4 Mn5 144.67(3) . 3_666
Mn2 Mn4 Mn5 65.28(3) 3_666 3_666
Mn1 Mn4 Mn5 70.72(6) 3_666 3_666
O11 Mn4 Mn3 84.47(11) . .
O17 Mn4 Mn3 152.52(11) 3_666 .
O2 Mn4 Mn3 91.26(10) 3_666 .
O4 Mn4 Mn3 31.26(10) . .
O10 Mn4 Mn3 116.84(9) 3_666 .
Cl1 Mn4 Mn3 51.66(4) . .
Mn7 Mn4 Mn3 54.94(3) . .
Mn2 Mn4 Mn3 115.77(3) 3_666 .
Mn1 Mn4 Mn3 56.69(11) 3_666 .
Mn5 Mn4 Mn3 90.15(3) 3_666 .
O5 Mn5 O21 93.55(15) 3_666 3_666
O5 Mn5 O22 176.28(16) 3_666 .
O21 Mn5 O22 87.33(15) 3_666 .
O5 Mn5 O2 88.77(14) 3_666 .
O21 Mn5 O2 157.71(15) 3_666 .
O22 Mn5 O2 91.79(14) . .
O5 Mn5 O19 90.07(15) 3_666 .
O21 Mn5 O19 91.78(15) 3_666 .
O22 Mn5 O19 86.28(15) . .
O2 Mn5 O19 110.41(14) . .
O5 Mn5 Mn6 28.94(11) 3_666 3_666
O21 Mn5 Mn6 79.55(11) 3_666 3_666
O22 Mn5 Mn6 154.63(12) . 3_666
O2 Mn5 Mn6 92.31(10) . 3_666
O19 Mn5 Mn6 115.51(11) . 3_666
O5 Mn5 Mn4 103.02(11) 3_666 3_666
O21 Mn5 Mn4 124.86(11) 3_666 3_666
O22 Mn5 Mn4 79.36(10) . 3_666
O2 Mn5 Mn4 33.70(10) . 3_666
O19 Mn5 Mn4 139.37(10) . 3_666
Mn6 Mn5 Mn4 90.41(3) 3_666 3_666
O5 Mn6 O9 93.43(15) . .
O5 Mn6 O15 177.09(16) . .
O9 Mn6 O15 87.94(15) . .
O5 Mn6 O1 89.01(14) . .
O9 Mn6 O1 159.40(15) . .
O15 Mn6 O1 90.61(14) . .
O5 Mn6 O23 84.52(15) . .
O9 Mn6 O23 93.08(15) . .
O15 Mn6 O23 92.85(15) . .
O1 Mn6 O23 107.52(14) . .
O5 Mn6 Mn8 41.22(10) . 3_666
O9 Mn6 Mn8 79.57(11) . 3_666
O15 Mn6 Mn8 136.79(11) . 3_666
O1 Mn6 Mn8 114.55(10) . 3_666
O23 Mn6 Mn8 47.44(10) . 3_666
O5 Mn6 Mn5 28.62(11) . 3_666
O9 Mn6 Mn5 79.77(11) . 3_666
O15 Mn6 Mn5 154.29(12) . 3_666
O1 Mn6 Mn5 93.08(10) . 3_666
O23 Mn6 Mn5 110.16(10) . 3_666
Mn8 Mn6 Mn5 63.09(3) 3_666 3_666
O5 Mn6 Mn3 102.35(10) . .
O9 Mn6 Mn3 126.82(11) . .
O15 Mn6 Mn3 78.80(10) . .
O1 Mn6 Mn3 33.21(10) . .
O23 Mn6 Mn3 138.33(10) . .
Mn8 Mn6 Mn3 140.39(3) 3_666 .
Mn5 Mn6 Mn3 90.56(3) 3_666 .
O16 Mn7 O4 169.78(16) . .
O16 Mn7 O6 91.26(16) . .
O4 Mn7 O6 80.54(14) . .
O16 Mn7 O18 96.50(16) . 3_666
O4 Mn7 O18 92.26(15) . 3_666
O6 Mn7 O18 170.65(16) . 3_666
O16 Mn7 O11 96.13(16) . .
O4 Mn7 O11 78.50(14) . .
O6 Mn7 O11 93.97(15) . .
O18 Mn7 O11 90.39(15) 3_666 .
O16 Mn7 O3 95.33(15) . .
O4 Mn7 O3 90.92(14) . .
O6 Mn7 O3 90.88(15) . .
O18 Mn7 O3 83.23(15) 3_666 .
O11 Mn7 O3 167.45(14) . .
O16 Mn7 Mn3 131.42(12) . .
O4 Mn7 Mn3 41.18(10) . .
O6 Mn7 Mn3 40.31(10) . .
O18 Mn7 Mn3 131.38(11) 3_666 .
O11 Mn7 Mn3 91.84(10) . .
O3 Mn7 Mn3 84.39(9) . .
O16 Mn7 Mn4 134.91(13) . .
O4 Mn7 Mn4 40.95(10) . .
O6 Mn7 Mn4 94.53(11) . .
O18 Mn7 Mn4 83.69(11) 3_666 .
O11 Mn7 Mn4 38.91(10) . .
O3 Mn7 Mn4 129.17(10) . .
Mn3 Mn7 Mn4 68.81(3) . .
O20 Mn8 O12 84.73(15) 3_666 .
O20 Mn8 O5 89.07(13) 3_666 3_666
O12 Mn8 O5 173.34(15) . 3_666
O20 Mn8 O3 132.85(14) 3_666 .
O12 Mn8 O3 88.18(14) . .
O5 Mn8 O3 94.28(13) 3_666 .
O20 Mn8 O18 150.24(14) 3_666 3_666
O12 Mn8 O18 85.51(14) . 3_666
O5 Mn8 O18 101.10(13) 3_666 3_666
O3 Mn8 O18 74.73(13) . 3_666
O20 Mn8 O23 94.80(13) 3_666 3_666
O12 Mn8 O23 110.05(14) . 3_666
O5 Mn8 O23 72.84(12) 3_666 3_666
O3 Mn8 O23 131.06(13) . 3_666
O18 Mn8 O23 62.58(13) 3_666 3_666
O20 Mn8 P2 124.93(11) 3_666 3_666
O12 Mn8 P2 102.13(12) . 3_666
O5 Mn8 P2 83.42(10) 3_666 3_666
O3 Mn8 P2 102.15(10) . 3_666
O18 Mn8 P2 31.75(9) 3_666 3_666
O23 Mn8 P2 31.16(9) 3_666 3_666
O20 Mn8 Mn6 80.17(10) 3_666 3_666
O12 Mn8 Mn6 146.07(12) . 3_666
O5 Mn8 Mn6 33.94(9) 3_666 3_666
O3 Mn8 Mn6 124.06(9) . 3_666
O18 Mn8 Mn6 92.73(9) 3_666 3_666
O23 Mn8 Mn6 42.22(9) 3_666 3_666
P2 Mn8 Mn6 63.97(4) 3_666 3_666
Mn4 Cl1 Mn3 76.95(4) . .
C40 C3 H3A 109.5 . .
C40 C3 H3B 109.5 . .
H3A C3 H3B 109.5 . .
C40 C3 H3C 109.5 . .
H3A C3 H3C 109.5 . .
H3B C3 H3C 109.5 . .
C67 C4 H4A 109.5 . .
C67 C4 H4B 109.5 . .
H4A C4 H4B 109.5 . .
C67 C4 H4C 109.5 . .
H4A C4 H4C 109.5 . .
H4B C4 H4C 109.5 . .
C25 C24 C31 118.9(6) . .
C25 C24 H2A 120.6 . .
C31 C24 H2A 120.6 . .
C24 C25 C42 121.6(6) . .
C24 C25 H25A 119.2 . .
C42 C25 H25A 119.2 . .
C41 C26 H26A 109.5 . .
C41 C26 H26B 109.5 . .
H26A C26 H26B 109.5 . .
C41 C26 H26C 109.5 . .
H26A C26 H26C 109.5 . .
H26B C26 H26C 109.5 . .
C33 C29 C38 108.8(5) . .
C33 C29 C36 109.0(5) . .
C38 C29 C36 111.3(6) . .
C33 C29 P3 109.5(4) . .
C38 C29 P3 108.3(4) . .
C36 C29 P3 110.0(4) . .
O12 C30 H30A 109.5 . .
O12 C30 H30B 109.5 . .
H30A C30 H30B 109.5 . .
O12 C30 H30C 109.5 . .
H30A C30 H30C 109.5 . .
H30B C30 H30C 109.5 . .
N1 C31 N2 119.5(5) . .
N1 C31 C24 123.2(6) . .
N2 C31 C24 117.3(5) . .
N2 C32 C42 119.6(6) . .
N2 C32 H32A 120.2 . .
C42 C32 H32A 120.2 . .
C29 C33 H33A 109.5 . .
C29 C33 H33B 109.5 . .
H33A C33 H33B 109.5 . .
C29 C33 H33C 109.5 . .
H33A C33 H33C 109.5 . .
H33B C33 H33C 109.5 . .
C44 C34 H34A 109.5 . .
C44 C34 H34B 109.5 . .
H34A C34 H34B 109.5 . .
C44 C34 H34C 109.5 . .
H34A C34 H34C 109.5 . .
H34B C34 H34C 109.5 . .
C29 C36 H36A 109.5 . .
C29 C36 H36B 109.5 . .
H36A C36 H36B 109.5 . .
C29 C36 H36C 109.5 . .
H36A C36 H36C 109.5 . .
H36B C36 H36C 109.5 . .
C29 C38 H38A 109.5 . .
C29 C38 H38B 109.5 . .
H38A C38 H38B 109.5 . .
C29 C38 H38C 109.5 . .
H38A C38 H38C 109.5 . .
H38B C38 H38C 109.5 . .
O6 C39 H39A 109.5 . .
O6 C39 H39B 109.5 . .
H39A C39 H39B 109.5 . .
O6 C39 H39C 109.5 . .
H39A C39 H39C 109.5 . .
H39B C39 H39C 109.5 . .
C3 C40 C45 110.3(5) . .
C3 C40 C50 109.8(5) . .
C45 C40 C50 109.2(5) . .
C3 C40 P1 109.5(4) . .
C45 C40 P1 108.9(4) . .
C50 C40 P1 109.2(4) . .
C52 C41 C26 110.7(5) . .
C52 C41 C46 109.6(5) . .
C26 C41 C46 109.4(5) . .
C52 C41 P5 110.1(4) . .
C26 C41 P5 108.9(4) . .
C46 C41 P5 108.1(4) . .
C32 C42 C25 118.5(6) . .
C32 C42 H42A 120.7 . .
C25 C42 H42A 120.7 . .
C44 C43 H43A 109.5 . .
C44 C43 H43B 109.5 . .
H43A C43 H43B 109.5 . .
C44 C43 H43C 109.5 . .
H43A C43 H43C 109.5 . .
H43B C43 H43C 109.5 . .
C43 C44 C34 109.6(5) . .
C43 C44 C51 109.9(5) . .
C34 C44 C51 110.3(5) . .
C43 C44 P2 109.4(4) . .
C34 C44 P2 110.4(4) . .
C51 C44 P2 107.2(4) . .
C40 C45 H45A 109.5 . .
C40 C45 H45B 109.5 . .
H45A C45 H45B 109.5 . .
C40 C45 H45C 109.5 . .
H45A C45 H45C 109.5 . .
H45B C45 H45C 109.5 . .
C41 C46 H46A 109.5 . .
C41 C46 H46B 109.5 . .
H46A C46 H46B 109.5 . .
C41 C46 H46C 109.5 . .
H46A C46 H46C 109.5 . .
H46B C46 H46C 109.5 . .
O11 C47 H47A 109.5 . .
O11 C47 H47B 109.5 . .
H47A C47 H47B 109.5 . .
O11 C47 H47C 109.5 . .
H47A C47 H47C 109.5 . .
H47B C47 H47C 109.5 . .
C49 C48 C55 108.5(5) . .
C49 C48 C63 110.2(5) . .
C55 C48 C63 110.3(5) . .
C49 C48 P4 110.2(4) . .
C55 C48 P4 109.0(4) . .
C63 C48 P4 108.6(4) . .
C48 C49 H49A 109.5 . .
C48 C49 H49B 109.5 . .
H49A C49 H49B 109.5 . .
C48 C49 H49C 109.5 . .
H49A C49 H49C 109.5 . .
H49B C49 H49C 109.5 . .
C40 C50 H50A 109.5 . .
C40 C50 H50B 109.5 . .
H50A C50 H50B 109.5 . .
C40 C50 H50C 109.5 . .
H50A C50 H50C 109.5 . .
H50B C50 H50C 109.5 . .
C44 C51 H51A 109.5 . .
C44 C51 H51B 109.5 . .
H51A C51 H51B 109.5 . .
C44 C51 H51C 109.5 . .
H51A C51 H51C 109.5 . .
H51B C51 H51C 109.5 . .
C41 C52 H52A 109.5 . .
C41 C52 H52B 109.5 . .
H52A C52 H52B 109.5 . .
C41 C52 H52C 109.5 . .
H52A C52 H52C 109.5 . .
H52B C52 H52C 109.5 . .
C67 C54 H54A 109.5 . .
C67 C54 H54B 109.5 . .
H54A C54 H54B 109.5 . .
C67 C54 H54C 109.5 . .
H54A C54 H54C 109.5 . .
H54B C54 H54C 109.5 . .
C48 C55 H55A 109.5 . .
C48 C55 H55B 109.5 . .
H55A C55 H55B 109.5 . .
C48 C55 H55C 109.5 . .
H55A C55 H55C 109.5 . .
H55B C55 H55C 109.5 . .
C67 C58 H58A 109.5 . .
C67 C58 H58B 109.5 . .
H58A C58 H58B 109.5 . .
C67 C58 H58C 109.5 . .
H58A C58 H58C 109.5 . .
H58B C58 H58C 109.5 . .
C48 C63 H63A 109.5 . .
C48 C63 H63B 109.5 . .
H63A C63 H63B 109.5 . .
C48 C63 H63C 109.5 . .
H63A C63 H63C 109.5 . .
H63B C63 H63C 109.5 . .
C58 C67 C54 108.5(6) . .
C58 C67 C4 109.3(7) . .
C54 C67 C4 111.0(7) . .
C58 C67 P6 109.3(5) . .
C54 C67 P6 109.2(6) . .
C4 C67 P6 109.5(5) . .
C31 N1 H1A 120.0 . .
C31 N1 H1B 120.0 . .
H1A N1 H1B 120.0 . .
C31 N2 C32 124.0(5) . .
C31 N2 H24A 118.0 . .
C32 N2 H24A 118.0 . .
Mn3 O1 Mn2 105.52(16) . .
Mn3 O1 Mn6 112.29(16) . .
Mn2 O1 Mn6 123.34(17) . .
Mn3 O1 Mn1 106.58(19) . .
Mn2 O1 Mn1 99.4(2) . .
Mn6 O1 Mn1 108.02(17) . .
Mn3 O1 Mn1 95.22(18) . 3_666
Mn2 O1 Mn1 95.1(2) . 3_666
Mn6 O1 Mn1 120.70(18) . 3_666
Mn1 O1 Mn1 13.90(14) . 3_666
Mn2 O2 Mn4 106.79(16) . 3_666
Mn2 O2 Mn5 122.81(17) . .
Mn4 O2 Mn5 112.10(16) 3_666 .
Mn2 O2 Mn1 96.9(2) . 3_666
Mn4 O2 Mn1 107.85(19) 3_666 3_666
Mn5 O2 Mn1 108.70(17) . 3_666
Mn2 O2 Mn1 93.7(2) . .
Mn4 O2 Mn1 96.67(17) 3_666 .
Mn5 O2 Mn1 120.56(18) . .
Mn1 O2 Mn1 13.23(15) 3_666 .
P3 O3 Mn7 129.6(2) . .
P3 O3 Mn8 110.7(2) . .
Mn7 O3 Mn8 98.90(15) . .
Mn3 O4 Mn7 96.98(15) . .
Mn3 O4 Mn4 117.00(17) . .
Mn7 O4 Mn4 98.14(15) . .
Mn3 O4 Mn1 94.4(2) . 3_666
Mn7 O4 Mn1 153.1(2) . 3_666
Mn4 O4 Mn1 98.2(2) . 3_666
Mn5 O5 Mn6 122.44(19) 3_666 .
Mn5 O5 Mn8 113.54(16) 3_666 3_666
Mn6 O5 Mn8 104.84(15) . 3_666
C39 O6 Mn3 125.2(3) . .
C39 O6 Mn7 126.9(4) . .
Mn3 O6 Mn7 97.89(16) . .
P5 O7 Mn2 123.4(2) . .
P1 O8 Mn2 122.5(2) . .
P4 O9 Mn6 122.1(2) . .
P2 O10 Mn4 123.9(2) . 3_666
P2 O10 Mn2 142.6(2) . .
Mn4 O10 Mn2 89.68(12) 3_666 .
C47 O11 Mn4 127.6(3) . .
C47 O11 Mn7 135.0(3) . .
Mn4 O11 Mn7 96.09(15) . .
C30 O12 Mn8 127.1(4) . .
C30 O12 H12 112(4) . .
Mn8 O12 H12 115(4) . .
P3 O13 Mn3 126.6(2) . .
P3 O13 Mn2 141.4(2) . .
Mn3 O13 Mn2 89.07(12) . .
P1 O14 Mn3 119.2(2) . .
P1 O15 Mn6 121.0(2) . .
P6 O16 Mn7 144.2(3) . .
P5 O17 Mn4 119.4(2) . 3_666
P2 O18 Mn7 134.3(2) . 3_666
P2 O18 Mn8 96.48(18) . 3_666
Mn7 O18 Mn8 101.02(15) 3_666 3_666
P3 O19 Mn5 119.15(19) . .
P4 O20 Mn8 117.01(19) . 3_666
P4 O21 Mn5 122.1(2) . 3_666
P5 O22 Mn5 119.2(2) . .
P2 O23 Mn6 123.9(2) . .
P2 O23 Mn8 95.27(18) . 3_666
Mn6 O23 Mn8 90.33(13) . 3_666
O15 P1 O8 111.8(2) . .
O15 P1 O14 109.9(2) . .
O8 P1 O14 111.6(2) . .
O15 P1 C40 108.9(2) . .
O8 P1 C40 107.1(2) . .
O14 P1 C40 107.3(2) . .
O10 P2 O23 112.4(2) . .
O10 P2 O18 111.6(2) . .
O23 P2 O18 104.6(2) . .
O10 P2 C44 107.9(2) . .
O23 P2 C44 110.8(2) . .
O18 P2 C44 109.5(2) . .
O10 P2 Mn8 120.49(14) . 3_666
O23 P2 Mn8 53.57(15) . 3_666
O18 P2 Mn8 51.77(14) . 3_666
C44 P2 Mn8 131.53(19) . 3_666
O19 P3 O13 111.3(2) . .
O19 P3 O3 107.2(2) . .
O13 P3 O3 110.8(2) . .
O19 P3 C29 109.2(2) . .
O13 P3 C29 108.0(2) . .
O3 P3 C29 110.3(2) . .
O20 P4 O9 111.3(2) . .
O20 P4 O21 110.4(2) . .
O9 P4 O21 111.4(2) . .
O20 P4 C48 112.6(2) . .
O9 P4 C48 105.9(2) . .
O21 P4 C48 105.1(2) . .
O7 P5 O17 112.0(2) . .
O7 P5 O22 112.2(2) . .
O17 P5 O22 108.5(2) . .
O7 P5 C41 105.9(2) . .
O17 P5 C41 108.9(2) . .
O22 P5 C41 109.2(2) . .
O37 P6 O16 114.4(3) . .
O37 P6 O27 112.9(3) . .
O16 P6 O27 107.2(3) . .
O37 P6 C67 109.1(3) . .
O16 P6 C67 106.2(3) . .
O27 P6 C67 106.6(3) . .

loop_
_geom_bond_atom_site_label_1
_geom_bond_atom_site_label_2
_geom_bond_distance
_geom_bond_site_symmetry_2
Mn1 Mn1 0.535(5) 3_666
Mn1 O1 2.132(7) .
Mn1 O2 2.183(7) 3_666
Mn1 O1 2.224(7) 3_666
Mn1 O4 2.267(6) 3_666
Mn1 O2 2.316(7) .
Mn1 Mn3 3.082(6) 3_666
Mn1 Mn2 3.090(6) 3_666
Mn1 Mn2 3.118(6) .
Mn1 Mn4 3.191(7) 3_666
Mn1 Mn3 3.266(6) .
Mn2 O7 1.894(4) .
Mn2 O8 1.898(4) .
Mn2 O2 1.942(3) .
Mn2 O1 1.955(3) .
Mn2 O10 2.238(3) .
Mn2 O13 2.246(3) .
Mn2 Mn1 3.090(6) 3_666
Mn2 Mn3 3.1015(13) .
Mn2 Mn4 3.1185(13) 3_666
Mn3 O6 1.890(4) .
Mn3 O14 1.907(3) .
Mn3 O4 1.920(3) .
Mn3 O1 1.940(3) .
Mn3 O13 2.175(4) .
Mn3 Cl1 2.6542(16) .
Mn3 Mn7 2.8942(12) .
Mn3 Mn1 3.082(6) 3_666
Mn3 Mn6 3.2776(12) .
Mn3 Mn4 3.2968(12) .
Mn4 O11 1.857(4) .
Mn4 O17 1.914(4) 3_666
Mn4 O2 1.943(3) 3_666
Mn4 O4 1.947(3) .
Mn4 O10 2.185(4) 3_666
Mn4 Cl1 2.6446(15) .
Mn4 Mn7 2.9401(11) .
Mn4 Mn2 3.1186(13) 3_666
Mn4 Mn1 3.191(7) 3_666
Mn4 Mn5 3.2441(12) 3_666
Mn5 O5 1.839(3) 3_666
Mn5 O21 1.914(3) 3_666
Mn5 O22 1.943(3) .
Mn5 O2 1.968(3) .
Mn5 O19 2.129(4) .
Mn5 Mn6 3.2403(12) 3_666
Mn5 Mn4 3.2442(12) 3_666
Mn6 O5 1.858(3) .
Mn6 O9 1.915(3) .
Mn6 O15 1.919(3) .
Mn6 O1 2.006(3) .
Mn6 O23 2.162(4) .
Mn6 Mn8 3.2168(11) 3_666
Mn6 Mn5 3.2403(12) 3_666
Mn7 O16 1.885(4) .
Mn7 O4 1.945(3) .
Mn7 O6 1.948(4) .
Mn7 O18 1.961(4) 3_666
Mn7 O11 2.091(4) .
Mn7 O3 2.161(4) .
Mn8 O20 2.113(4) 3_666
Mn8 O12 2.137(4) .
Mn8 O5 2.193(3) 3_666
Mn8 O3 2.196(4) .
Mn8 O18 2.319(4) 3_666
Mn8 O23 2.370(4) 3_666
Mn8 P2 2.9327(16) 3_666
Mn8 Mn6 3.2168(12) 3_666
C3 C40 1.518(9) .
C3 H3A 0.9800 .
C3 H3B 0.9800 .
C3 H3C 0.9800 .
C4 C67 1.547(11) .
C4 H4A 0.9800 .
C4 H4B 0.9800 .
C4 H4C 0.9800 .
C24 C25 1.364(9) .
C24 C31 1.417(8) .
C24 H2A 0.9500 .
C25 C42 1.383(9) .
C25 H25A 0.9500 .
C26 C41 1.520(8) .
C26 H26A 0.9800 .
C26 H26B 0.9800 .
C26 H26C 0.9800 .
C29 C33 1.526(8) .
C29 C38 1.527(9) .
C29 C36 1.543(8) .
C29 P3 1.818(5) .
C30 O12 1.428(7) .
C30 H30A 0.9800 .
C30 H30B 0.9800 .
C30 H30C 0.9800 .
C31 N1 1.329(7) .
C31 N2 1.340(8) .
C32 N2 1.349(8) .
C32 C42 1.362(8) .
C32 H32A 0.9500 .
C33 H33A 0.9800 .
C33 H33B 0.9800 .
C33 H33C 0.9800 .
C34 C44 1.534(8) .
C34 H34A 0.9800 .
C34 H34B 0.9800 .
C34 H34C 0.9800 .
C36 H36A 0.9800 .
C36 H36B 0.9800 .
C36 H36C 0.9800 .
C38 H38A 0.9800 .
C38 H38B 0.9800 .
C38 H38C 0.9800 .
C39 O6 1.418(7) .
C39 H39A 0.9800 .
C39 H39B 0.9800 .
C39 H39C 0.9800 .
C40 C45 1.529(8) .
C40 C50 1.534(8) .
C40 P1 1.797(5) .
C41 C52 1.514(8) .
C41 C46 1.544(8) .
C41 P5 1.804(5) .
C42 H42A 0.9500 .
C43 C44 1.523(8) .
C43 H43A 0.9800 .
C43 H43B 0.9800 .
C43 H43C 0.9800 .
C44 C51 1.538(8) .
C44 P2 1.801(5) .
C45 H45A 0.9800 .
C45 H45B 0.9800 .
C45 H45C 0.9800 .
C46 H46A 0.9800 .
C46 H46B 0.9800 .
C46 H46C 0.9800 .
C47 O11 1.406(7) .
C47 H47A 0.9800 .
C47 H47B 0.9800 .
C47 H47C 0.9800 .
C48 C49 1.525(8) .
C48 C55 1.526(8) .
C48 C63 1.527(8) .
C48 P4 1.818(5) .
C49 H49A 0.9800 .
C49 H49B 0.9800 .
C49 H49C 0.9800 .
C50 H50A 0.9800 .
C50 H50B 0.9800 .
C50 H50C 0.9800 .
C51 H51A 0.9800 .
C51 H51B 0.9800 .
C51 H51C 0.9800 .
C52 H52A 0.9800 .
C52 H52B 0.9800 .
C52 H52C 0.9800 .
C54 C67 1.539(9) .
C54 H54A 0.9800 .
C54 H54B 0.9800 .
C54 H54C 0.9800 .
C55 H55A 0.9800 .
C55 H55B 0.9800 .
C55 H55C 0.9800 .
C58 C67 1.530(11) .
C58 H58A 0.9800 .
C58 H58B 0.9800 .
C58 H58C 0.9800 .
C63 H63A 0.9800 .
C63 H63B 0.9800 .
C63 H63C 0.9800 .
C67 P6 1.796(7) .
N1 H1A 0.8800 .
N1 H1B 0.8800 .
N2 H24A 0.8800 .
O1 Mn1 2.224(7) 3_666
O2 Mn4 1.943(3) 3_666
O2 Mn1 2.183(7) 3_666
O3 P3 1.539(4) .
O4 Mn1 2.267(6) 3_666
O5 Mn5 1.839(3) 3_666
O5 Mn8 2.193(3) 3_666
O7 P5 1.532(4) .
O8 P1 1.535(4) .
O9 P4 1.543(4) .
O10 P2 1.516(4) .
O10 Mn4 2.185(4) 3_666
O12 H12 0.92(6) .
O13 P3 1.535(3) .
O14 P1 1.541(4) .
O15 P1 1.525(4) .
O16 P6 1.510(4) .
O17 P5 1.534(4) .
O17 Mn4 1.914(4) 3_666
O18 P2 1.553(4) .
O18 Mn7 1.961(4) 3_666
O18 Mn8 2.319(4) 3_666
O19 P3 1.524(4) .
O20 P4 1.512(4) .
O20 Mn8 2.113(4) 3_666
O21 P4 1.547(4) .
O21 Mn5 1.914(3) 3_666
O22 P5 1.540(4) .
O23 P2 1.524(4) .
O23 Mn8 2.370(4) 3_666
O27 P6 1.552(5) .
O37 P6 1.493(5) .
P2 Mn8 2.9326(16) 3_666
O1W C1W 1.386(15) .
O2W C2W 1.429(13) .
O3W C3W 1.449(16) .
O4W C4W 1.455(14) .
O5W C5W 1.514(17) .
O6W C6W 1.439(18) .

loop_
_geom_hbond_atom_site_label_D
_geom_hbond_atom_site_label_H
_geom_hbond_atom_site_label_A
_geom_hbond_distance_DH
_geom_hbond_distance_HA
_geom_hbond_distance_DA
_geom_hbond_angle_DHA
_geom_hbond_site_symmetry_A
C24 H2A O1W 0.95 2.73 3.399(9) 128.5 .
C26 H26C N1 0.98 2.76 3.718(8) 164.4 4_566
C30 H30A O2W 0.98 2.83 3.655(13) 141.8 4_566
C32 H32A O12 0.95 2.59 3.497(8) 160.4 4_565
C33 H33B O14 0.98 2.80 3.736(7) 160.5 .
C36 H36A N2 0.98 2.57 3.499(9) 157.9 4_566
C39 H39A O16 0.98 2.57 3.090(7) 113.2 .
C39 H39B Cl1 0.98 3.14 3.727(6) 119.7 .
C42 H42A O15 0.95 2.81 3.644(7) 147.5 .
C43 H43C O27 0.98 2.83 3.760(8) 159.2 3_666
C43 H43A O17 0.98 2.83 3.738(7) 155.2 .
C49 H49B N2 0.98 2.79 3.416(8) 122.3 2_655
C52 H52B O4W 0.98 2.73 3.358(14) 122.5 3_666
C54 H54A O2W 0.98 2.71 3.630(14) 157.4 4_566
C63 H63B O4W 0.98 2.39 3.358(14) 169.9 .
N1 H1A O19 0.88 2.63 3.310(6) 134.3 4_565
N1 H1A O22 0.88 2.19 3.003(6) 154.3 4_565
N1 H1B O1W 0.88 2.04 2.876(9) 157.9 .
N2 H24A O19 0.88 1.96 2.811(6) 162.1 4_565
N2 H24A O21 0.88 2.81 3.306(6) 116.9 2_645
O12 H12 O37 0.92(6) 1.69(6) 2.588(6) 165(5) .

loop_
_platon_squeeze_void_nr
_platon_squeeze_void_average_x
_platon_squeeze_void_average_y
_platon_squeeze_void_average_z
_platon_squeeze_void_volume
_platon_squeeze_void_count_electrons
_platon_squeeze_void_content
1 1.000 -0.163 0.291 1439 309 ' '
2 0.619 0.094 0.439 7 0 ' '
3 0.619 0.405 0.939 8 0 ' '
4 0.381 0.594 0.061 9 0 ' '
5 0.381 0.905 0.561 9 0 ' '
